data_7250945
loop_
_publ_author_name
'Wang, Fang'
'Hua, Kai'

_publ_section_title
;
 Tetraimidazolium macrocycle: a versatile building block and precursor for
 box-type coordination cages
;
_journal_issue 44
_journal_name_full 'RSC Advances'
_journal_page_first 36704
_journal_page_last 36709
_journal_paper_doi 10.1039/D5RA05896A
_journal_volume 15
_journal_year 2025
_chemical_formula_moiety '	C30 H32 N8, 1.5(C10 H6 O6 S2), F6 P, 3(H2 O) '
_chemical_formula_sum 'C45 H47 F6 N8 O12 P S3'
_chemical_formula_weight 1133.06
_space_group_crystal_system triclinic
_space_group_IT_number 2
_space_group_name_Hall '-P 1'
_space_group_name_H-M_alt 'P -1'
_atom_sites_solution_hydrogens mixed
_atom_sites_solution_primary iterative
_audit_block_doi 10.5517/ccdc.csd.cc2nv7tl
_audit_creation_date 2019-01-18
_audit_creation_method
;
Olex2 1.2
(compiled 2018.05.29 svn.r3508 for OlexSys, GUI svn.r5506)
;
_audit_update_record
;
2025-06-28 deposited with the CCDC.	2025-09-24 downloaded from the CCDC.
;
_cell_angle_alpha 77.3840(10)
_cell_angle_beta 86.6340(10)
_cell_angle_gamma 61.5670(10)
_cell_formula_units_Z 2
_cell_length_a 13.5033(6)
_cell_length_b 13.5926(6)
_cell_length_c 16.9599(7)
_cell_measurement_reflns_used 9890
_cell_measurement_temperature 150(2)
_cell_measurement_theta_max 25.27
_cell_measurement_theta_min 2.32
_cell_volume 2667.6(2)
_computing_cell_refinement 'SAINT V8.38A (?, 2016)'
_computing_data_reduction 'SAINT V8.38A (?, 2016)'
_computing_molecular_graphics 'Olex2 (Dolomanov et al., 2009)'
_computing_publication_material 'Olex2 (Dolomanov et al., 2009)'
_computing_structure_refinement 'ShelXL (Sheldrick, 2015)'
_computing_structure_solution 'olex2.solve (Bourhis et al., 2015)'
_diffrn_ambient_temperature 150.01
_diffrn_measured_fraction_theta_full 0.998
_diffrn_measured_fraction_theta_max 0.996
_diffrn_measurement_device_type 'Bruker APEX-II CCD'
_diffrn_measurement_method '\f and \w scans'
_diffrn_radiation_type MoK\a
_diffrn_radiation_wavelength 0.71073
_diffrn_reflns_av_R_equivalents 0.0453
_diffrn_reflns_av_unetI/netI 0.0433
_diffrn_reflns_Laue_measured_fraction_full 0.998
_diffrn_reflns_Laue_measured_fraction_max 0.996
_diffrn_reflns_limit_h_max 15
_diffrn_reflns_limit_h_min -16
_diffrn_reflns_limit_k_max 16
_diffrn_reflns_limit_k_min -16
_diffrn_reflns_limit_l_max 20
_diffrn_reflns_limit_l_min -20
_diffrn_reflns_number 39097
_diffrn_reflns_point_group_measured_fraction_full 0.998
_diffrn_reflns_point_group_measured_fraction_max 0.996
_diffrn_reflns_theta_full 25.242
_diffrn_reflns_theta_max 25.385
_diffrn_reflns_theta_min 2.318
_diffrn_standards_number 0
_exptl_absorpt_coefficient_mu 0.256
_exptl_absorpt_correction_T_max 0.7452
_exptl_absorpt_correction_T_min 0.6448
_exptl_absorpt_correction_type multi-scan
_exptl_absorpt_process_details
;
SADABS-2016/2 (Bruker,2016/2) was used for absorption correction.
wR2(int) was 0.1384 before and 0.0537 after correction.
The Ratio of minimum to maximum transmission is 0.8653.
The \l/2 correction factor is Not present.
;
_exptl_crystal_colour colorle
_exptl_crystal_density_diffrn 1.411
_exptl_crystal_description block
_exptl_crystal_F_000 1378
_exptl_crystal_size_max 0.25
_exptl_crystal_size_mid 0.20
_exptl_crystal_size_min 0.15
_platon_squeeze_details
;
TITL mo_h18100701_0m_aP -1         R = 0.15
CELL   13.5033   13.5926   16.9599     77.38     86.63     61.57
SPGR P-1
# Solvent Accessible Volume =       318
# Electrons Found in S.A.V. =        69
# Note: Atoms in Void are Labelled as Cxxx and Qxxx for all Others
C101 0.579 1.002 0.185 !       4.36 eA-3
Q102 0.404 0.793 0.284 !       3.53 eA-3
Q103 0.875 0.670 0.114 !       3.13 eA-3
Q104 0.502 0.809 0.228 !       3.07 eA-3
C105 0.043 0.463 0.493 !       2.80 eA-3
C106 0.700 0.845 0.077 !       2.69 eA-3
C107 0.530 0.922 0.061 !       2.23 eA-3
C108 0.112 0.411 0.472 !       2.00 eA-3
Q109 0.509 0.887 0.183 !       1.86 eA-3
C110 0.625 0.011 0.154 !       1.79 eA-3
C111 0.567 0.019 0.006 !       1.70 eA-3
Q112 0.690 0.035 0.175 !       1.58 eA-3
C113 0.667 0.865 0.138 !       1.57 eA-3
Q114 0.987 0.891 0.077 !       1.52 eA-3
Q115 0.971 0.598 0.110 !       1.25 eA-3
Q116 0.096 0.879 0.063 !       1.17 eA-3
Q117 0.967 0.670 0.222 !       1.16 eA-3
Q118 0.901 0.751 0.168 !       1.10 eA-3
Q119 0.334 0.757 0.192 !       1.05 eA-3
Q120 0.545 0.607 0.357 !       0.94 eA-3
Q121 0.115 0.592 0.191 !       0.94 eA-3
Q122 0.952 0.397 0.316 !       0.87 eA-3
Q123 0.937 0.608 0.154 !       0.87 eA-3
Q124 0.144 0.937 0.019 !       0.84 eA-3
Q125 0.950 0.501 0.149 !       0.82 eA-3
Q126 0.997 0.565 0.231 !       0.80 eA-3
Q127 0.693 0.301 0.084 !       0.79 eA-3
Q128 0.048 0.615 0.113 !       0.77 eA-3
Q129 0.860 0.082 0.411 !       0.76 eA-3
Q130 0.357 0.121 0.312 !       0.72 eA-3
Q131 0.250 0.930 0.405 !       0.72 eA-3
Q132 0.299 0.685 0.427 !       0.72 eA-3
Q133 0.880 0.323 0.503 !       0.69 eA-3
Q134 0.247 0.035 0.190 !       0.69 eA-3
Q135 0.809 0.033 0.030 !       0.69 eA-3
Q136 0.753 0.441 0.330 !       0.67 eA-3
Q137 0.627 0.892 0.469 !       0.67 eA-3
Q138 0.919 0.785 0.485 !       0.67 eA-3
Q139 0.702 0.302 0.175 !       0.67 eA-3
Q140 0.406 0.999 0.314 !       0.67 eA-3
Q141 0.059 0.946 0.437 !       0.66 eA-3
Q142 0.340 0.330 0.355 !       0.66 eA-3
Q143 0.154 0.250 0.331 !       0.65 eA-3
Q144 0.109 0.837 0.250 !       0.65 eA-3
Q145 0.389 0.115 0.053 !       0.64 eA-3
Q146 0.137 0.300 0.186 !       0.64 eA-3
Q147 0.812 0.747 0.291 !       0.63 eA-3
Q148 0.377 0.510 0.031 !       0.63 eA-3
Q149 0.487 0.211 0.488 !       0.62 eA-3
Q150 0.063 0.261 0.011 !       0.61 eA-3
Q151 0.376 0.501 0.503 !       0.61 eA-3
Q152 0.385 0.657 0.059 !       0.58 eA-3
Q153 0.739 0.979 0.311 !       0.58 eA-3
Q154 0.477 0.310 0.090 !       0.57 eA-3
Q155 0.252 0.047 0.095 !       0.56 eA-3
Q156 0.067 0.047 0.237 !       0.56 eA-3
Q157 0.738 0.983 0.408 !       0.55 eA-3
Q158 0.497 0.214 0.045 !       0.55 eA-3
Q159 0.265 0.392 0.140 !       0.55 eA-3
Q160 0.510 0.720 0.433 !       0.55 eA-3
Q161 0.639 0.306 0.438 !       0.54 eA-3
Q162 0.921 0.315 0.046 !       0.54 eA-3
Q163 0.109 0.802 0.105 !       0.54 eA-3
Q164 0.803 0.344 0.344 !       0.54 eA-3
Q165 0.909 0.947 0.247 !       0.53 eA-3
Q166 0.287 0.713 0.312 !       0.53 eA-3
Q167 0.939 0.897 0.267 !       0.53 eA-3
Q168 0.672 0.191 0.355 !       0.53 eA-3
Q169 0.593 0.738 0.458 !       0.52 eA-3
Q170 0.875 0.138 0.235 !       0.52 eA-3
Q171 0.872 0.155 0.403 !       0.52 eA-3
;
_refine_diff_density_max 1.439
_refine_diff_density_min -0.885
_refine_diff_density_rms 0.071
_refine_ls_extinction_method none
_refine_ls_goodness_of_fit_ref 1.026
_refine_ls_hydrogen_treatment constr
_refine_ls_matrix_type full
_refine_ls_number_parameters 713
_refine_ls_number_reflns 9768
_refine_ls_number_restraints 47
_refine_ls_restrained_S_all 1.237
_refine_ls_R_factor_all 0.0952
_refine_ls_R_factor_gt 0.0706
_refine_ls_shift/su_max 0.001
_refine_ls_shift/su_mean 0.000
_refine_ls_structure_factor_coef Fsqd
_refine_ls_weighting_details 'w=1/[\s^2^(Fo^2^)+(0.0814P)^2^+5.5353P] where P=(Fo^2^+2Fc^2^)/3'
_refine_ls_weighting_scheme calc
_refine_ls_wR_factor_gt 0.1780
_refine_ls_wR_factor_ref 0.1964
_reflns_Friedel_coverage 0.000
_reflns_number_gt 7155
_reflns_number_total 9768
_reflns_threshold_expression 'I > 2\s(I)'
_cod_data_source_file d5ra05896a2.cif
_cod_data_source_block mo_h18100701_0m_a_sq
_cod_database_code 7250945
_shelx_shelxl_version_number 2018/3
_shelx_space_group_comment
;
The symmetry employed for this shelxl refinement is uniquely defined
by the following loop, which should always be used as a source of
symmetry information in preference to the above space-group names.
They are only intended as comments.
;
_olex2_refinement_description
;
1. Fixed Uiso
 At 1.2 times of:
  All C(H) groups, All C(H,H) groups
 At 1.5 times of:
  All O(H,H) groups
2. Restrained distances
 F6-F3
 1.6 with sigma of 0.02
 C42-C41
 1.5 with sigma of 0.02
 C41-C45
 1.4 with sigma of 0.02
 H16D-O7
 3 with sigma of 0.02
 H16D-H16C
 1.35 with sigma of 0.02
 P1-F5 \\sim P1-F5A \\sim P1-F3 \\sim P1-F3A \\sim P1-F6 \\sim P1-F6A \\sim
P1-F2 \\sim P1-F4
 with sigma of 0.02
3. Rigid bond restraints
 C42, C43
 with sigma for 1-2 distances of 0.001 and sigma for 1-3 distances of 0.002
 C41, C42
 with sigma for 1-2 distances of 0.001 and sigma for 1-3 distances of 0.002
4. Uiso/Uaniso restraints and constraints
Uanis(F3) \\sim Ueq, Uanis(F3A) \\sim Ueq: with sigma of 0.02 and sigma for
terminal atoms of 0.04
5. Others
 Sof(F3A)=Sof(F5A)=Sof(F6A)=1-FVAR(1)
 Sof(F3)=Sof(F5)=Sof(F6)=FVAR(1)
6.a Free rotating group:
 O10(H10A,H10B), O15(H15A,H15B), O16(H16C,H16D)
6.b Secondary CH2 refined with riding coordinates:
 C1(H1A,H1B), C8(H8A,H8B), C12(H12A,H12B), C16(H16A,H16B), C20(H20A,H20B),
 C24(H24A,H24B)
6.c Aromatic/amide H refined with riding coordinates:
 C32(H32), C33(H33), C34(H34), C37(H37), C38(H38), C39(H39), C42(H42),
 C43(H43), C45(H45), C3(H3), C4(H4), C5(H5), C6(H6), C9(H9), C10(H10), C11(H11),
  C13(H13), C14(H14), C15(H15), C17(H17), C18(H18), C19(H19), C21(H21),
 C22(H22), C23(H23), C26(H26), C27(H27), C28(H28), C30(H30)
;
_platon_squeeze_void_probe_radius 1.20
_olex2_submission_special_instructions 'No special instructions were received'

loop_
_space_group_symop_operation_xyz
'x, y, z'
'-x, -y, -z'

loop_
_atom_site_label
_atom_site_type_symbol
_atom_site_fract_x
_atom_site_fract_y
_atom_site_fract_z
_atom_site_U_iso_or_equiv
_atom_site_adp_type
_atom_site_occupancy
_atom_site_site_symmetry_order
_atom_site_calc_flag
_atom_site_refinement_flags_posn
_atom_site_refinement_flags_adp
_atom_site_refinement_flags_occupancy
_atom_site_disorder_assembly
_atom_site_disorder_group
S1 S 1.35266(7) 0.69845(8) 0.62058(6) 0.0344(2) Uani 1 1 d . . . . .
S2 S 0.64238(7) 0.95001(8) 0.63215(6) 0.0383(2) Uani 1 1 d . . . . .
O1 O 1.3580(2) 0.8031(2) 0.61587(18) 0.0460(7) Uani 1 1 d . . . . .
O2 O 1.4123(2) 0.6106(2) 0.69230(17) 0.0442(7) Uani 1 1 d . . . . .
O3 O 1.3841(2) 0.6557(3) 0.54692(17) 0.0498(7) Uani 1 1 d . . . . .
O4 O 0.6405(2) 0.8420(3) 0.6541(2) 0.0607(9) Uani 1 1 d . . . . .
O5 O 0.5986(3) 1.0178(3) 0.6922(2) 0.0765(12) Uani 1 1 d . . . . .
O6 O 0.5919(2) 1.0122(3) 0.55223(19) 0.0542(8) Uani 1 1 d . . . . .
C31 C 0.7867(3) 0.9156(3) 0.6253(2) 0.0328(8) Uani 1 1 d . . . . .
C32 C 0.8699(3) 0.8047(3) 0.6472(2) 0.0306(8) Uani 1 1 d . . . . .
H32 H 0.850729 0.745082 0.666189 0.037 Uiso 1 1 calc R . . . .
C33 C 0.8126(3) 1.0060(3) 0.5958(2) 0.0377(9) Uani 1 1 d . . . . .
H33 H 0.753730 1.082552 0.580086 0.045 Uiso 1 1 calc R . . . .
C34 C 0.9218(3) 0.9830(3) 0.5901(2) 0.0362(8) Uani 1 1 d . . . . .
H34 H 0.938909 1.043919 0.570385 0.043 Uiso 1 1 calc R . . . .
C35 C 1.0111(3) 0.8690(3) 0.6131(2) 0.0306(8) Uani 1 1 d . . . . .
C36 C 0.9848(3) 0.7782(3) 0.6416(2) 0.0294(7) Uani 1 1 d . . . . .
C37 C 1.0733(3) 0.6643(3) 0.6627(2) 0.0327(8) Uani 1 1 d . . . . .
H37 H 1.056265 0.603178 0.681479 0.039 Uiso 1 1 calc R . . . .
C38 C 1.1830(3) 0.6415(3) 0.6565(2) 0.0312(8) Uani 1 1 d . . . . .
H38 H 1.241881 0.564577 0.670177 0.037 Uiso 1 1 calc R . . . .
C39 C 1.1260(3) 0.8428(3) 0.6081(2) 0.0319(8) Uani 1 1 d . . . . .
H39 H 1.145099 0.902575 0.589789 0.038 Uiso 1 1 calc R . . . .
C40 C 1.2092(3) 0.7318(3) 0.6296(2) 0.0301(8) Uani 1 1 d . . . . .
S3 S 0.66902(10) 0.24269(10) 0.90244(7) 0.0537(3) Uani 1 1 d . . . . .
O7 O 0.6882(3) 0.2981(4) 0.8259(2) 0.1083(18) Uani 1 1 d D . . . .
O8 O 0.6076(3) 0.1805(3) 0.9008(3) 0.0853(13) Uani 1 1 d . . . . .
O9 O 0.6186(3) 0.3218(3) 0.9549(2) 0.0604(9) Uani 1 1 d . . . . .
C41 C 0.9871(5) -0.0319(4) 1.0273(3) 0.0647(13) Uani 1 1 d D U . . .
C42 C 0.8958(5) -0.0355(5) 1.0588(3) 0.0744(14) Uani 1 1 d D U . . .
H42 H 0.895413 -0.090531 1.104100 0.089 Uiso 1 1 calc R . . . .
C43 C 0.8040(7) 0.0523(5) 1.0152(4) 0.097(2) Uani 1 1 d . U . . .
H43 H 0.732998 0.057890 1.030629 0.116 Uiso 1 1 calc R . . . .
C44 C 0.8023(5) 0.1385(4) 0.9477(3) 0.0674(15) Uani 1 1 d . . . . .
C45 C 0.9004(5) 0.1297(6) 0.9279(4) 0.092(2) Uani 1 1 d D . . . .
H45 H 0.903376 0.185325 0.884185 0.110 Uiso 1 1 calc R . . . .
P1 P 0.01847(17) 0.41062(12) 0.81095(10) 0.0941(7) Uani 1 1 d D . . . .
F1 F 0.1261(3) 0.4135(2) 0.77003(18) 0.0758(9) Uani 1 1 d . . . . .
F2 F -0.0662(3) 0.5249(3) 0.7558(2) 0.0898(10) Uani 1 1 d D . . . .
F4 F -0.0875(6) 0.4072(4) 0.8522(6) 0.251(5) Uani 1 1 d D . . . .
F3 F 0.0099(10) 0.4499(12) 0.8832(4) 0.200(8) Uani 0.622(11) 1 d D U P A 1
F5 F 0.0319(10) 0.3167(9) 0.7776(9) 0.145(6) Uani 0.622(11) 1 d D . P A 1
F6 F 0.1192(7) 0.3165(7) 0.8865(5) 0.152(6) Uani 0.622(11) 1 d D . P A 1
F3A F 0.0348(8) 0.5093(7) 0.8495(6) 0.065(3) Uani 0.378(11) 1 d D U P A 2
F5A F -0.0026(7) 0.3832(9) 0.7180(5) 0.068(3) Uani 0.378(11) 1 d D . P A 2
F6A F 0.0793(10) 0.2754(7) 0.8355(9) 0.085(4) Uani 0.378(11) 1 d D . P A 2
O10 O 0.5755(3) 0.5468(3) 0.8314(2) 0.0650(9) Uani 1 1 d . . . . .
H10A H 0.600072 0.474837 0.831366 0.097 Uiso 1 1 d G . . . .
H10B H 0.526429 0.583870 0.790632 0.097 Uiso 1 1 d G . . . .
O15 O 0.4687(3) 0.8162(4) 0.7481(2) 0.0676(10) Uani 1 1 d . . . . .
H15A H 0.425328 0.823923 0.708702 0.101 Uiso 1 1 d G . . . .
H15B H 0.522020 0.828103 0.724066 0.101 Uiso 1 1 d G . . . .
O16 O 0.4568(3) 0.3999(3) 0.6524(3) 0.0858(13) Uani 1 1 d . . . . .
H16C H 0.431887 0.473243 0.645926 0.129 Uiso 1 1 d DG . . . .
H16D H 0.501899 0.363876 0.695468 0.129 Uiso 1 1 d DG . . . .
N1 N 0.2996(2) 0.5558(3) 0.39422(19) 0.0375(7) Uani 1 1 d . . . . .
N2 N 0.3744(2) 0.3783(3) 0.4565(2) 0.0410(8) Uani 1 1 d . . . . .
N3 N 0.3644(2) 0.2398(3) 0.5680(2) 0.0404(8) Uani 1 1 d . . . . .
N4 N 0.2733(2) 0.1497(3) 0.6194(2) 0.0378(7) Uani 1 1 d . . . . .
C1 C -0.2281(3) 0.9322(3) 0.3650(3) 0.0438(10) Uani 1 1 d . . . . .
H1A H -0.253321 0.979342 0.406444 0.053 Uiso 1 1 calc R . . . .
H1B H -0.257565 0.984179 0.311358 0.053 Uiso 1 1 calc R . . . .
C2 C -0.1009(3) 0.8693(3) 0.3673(2) 0.0349(8) Uani 1 1 d . . . . .
C3 C -0.0423(3) 0.8820(3) 0.2999(2) 0.0420(9) Uani 1 1 d . . . . .
H3 H -0.082538 0.932810 0.251128 0.050 Uiso 1 1 calc R . . . .
C4 C -0.0408(3) 0.7959(3) 0.4380(2) 0.0370(9) Uani 1 1 d . . . . .
H4 H -0.079917 0.787438 0.485279 0.044 Uiso 1 1 calc R . . . .
C5 C 0.0741(3) 0.8217(4) 0.3023(2) 0.0409(9) Uani 1 1 d . . . . .
H5 H 0.112930 0.832279 0.255321 0.049 Uiso 1 1 calc R . . . .
C6 C 0.0754(3) 0.7349(3) 0.4408(2) 0.0371(8) Uani 1 1 d . . . . .
H6 H 0.115371 0.684668 0.489855 0.045 Uiso 1 1 calc R . . . .
C7 C 0.1347(3) 0.7462(3) 0.3722(2) 0.0337(8) Uani 1 1 d . . . . .
C8 C 0.2614(3) 0.6793(3) 0.3752(3) 0.0408(9) Uani 1 1 d . . . . .
H8A H 0.289034 0.700651 0.322213 0.049 Uiso 1 1 calc R . . . .
H8B H 0.293421 0.698666 0.416784 0.049 Uiso 1 1 calc R . . . .
C9 C 0.3574(3) 0.4820(3) 0.4609(2) 0.0377(9) Uani 1 1 d . . . . .
H9 H 0.382501 0.499802 0.504324 0.045 Uiso 1 1 calc R . . . .
C10 C 0.2785(4) 0.4982(4) 0.3456(3) 0.0512(11) Uani 1 1 d . . . . .
H10 H 0.238116 0.530438 0.294466 0.061 Uiso 1 1 calc R . . . .
C11 C 0.3263(4) 0.3873(4) 0.3846(3) 0.0533(11) Uani 1 1 d . . . . .
H11 H 0.326527 0.326379 0.365614 0.064 Uiso 1 1 calc R . . . .
C12 C 0.4392(3) 0.2730(3) 0.5171(3) 0.0477(11) Uani 1 1 d . . . . .
H12A H 0.488621 0.210525 0.489589 0.057 Uiso 1 1 calc R . . . .
H12B H 0.487800 0.284927 0.551273 0.057 Uiso 1 1 calc R . . . .
C13 C 0.3431(3) 0.1557(3) 0.5626(2) 0.0354(8) Uani 1 1 d . . . . .
H13 H 0.372715 0.107973 0.524519 0.042 Uiso 1 1 calc R . . . .
C14 C 0.2493(4) 0.2326(4) 0.6626(3) 0.0553(12) Uani 1 1 d . . . . .
H14 H 0.201297 0.247356 0.706660 0.066 Uiso 1 1 calc R . . . .
C15 C 0.3061(4) 0.2879(4) 0.6309(3) 0.0597(13) Uani 1 1 d . . . . .
H15 H 0.306524 0.349541 0.648463 0.072 Uiso 1 1 calc R . . . .
N5 N 0.3162(3) 0.5528(3) -0.0904(2) 0.0436(8) Uani 1 1 d . . . . .
N6 N 0.3850(3) 0.3842(3) -0.0142(2) 0.0423(8) Uani 1 1 d . . . . .
N7 N 0.3572(3) 0.2587(3) 0.0945(2) 0.0441(8) Uani 1 1 d . . . . .
N8 N 0.2559(3) 0.1742(3) 0.1262(2) 0.0430(8) Uani 1 1 d . . . . .
C16 C 0.2736(4) 0.6766(4) -0.1177(3) 0.0484(10) Uani 1 1 d . . . . .
H16A H 0.299474 0.693117 -0.172427 0.058 Uiso 1 1 calc R . . . .
H16B H 0.304420 0.703646 -0.080628 0.058 Uiso 1 1 calc R . . . .
C17 C 0.3675(3) 0.4897(3) -0.0194(2) 0.0404(9) Uani 1 1 d . . . . .
H17 H 0.388232 0.515891 0.021194 0.048 Uiso 1 1 calc R . . . .
C18 C 0.2998(5) 0.4843(4) -0.1315(3) 0.0631(13) Uani 1 1 d . . . . .
H18 H 0.263830 0.507699 -0.183770 0.076 Uiso 1 1 calc R . . . .
C19 C 0.3439(4) 0.3792(4) -0.0845(3) 0.0604(13) Uani 1 1 d . . . . .
H19 H 0.346234 0.313397 -0.097231 0.072 Uiso 1 1 calc R . . . .
C20 C 0.4406(4) 0.2891(4) 0.0552(3) 0.0491(10) Uani 1 1 d . . . . .
H20A H 0.501945 0.222370 0.036983 0.059 Uiso 1 1 calc R . . . .
H20B H 0.473855 0.311861 0.093697 0.059 Uiso 1 1 calc R . . . .
C21 C 0.2706(4) 0.3239(4) 0.1382(3) 0.0476(10) Uani 1 1 d . . . . .
H21 H 0.258142 0.392897 0.151953 0.057 Uiso 1 1 calc R . . . .
C22 C 0.3458(3) 0.1688(3) 0.0879(3) 0.0442(10) Uani 1 1 d . . . . .
H22 H 0.394038 0.110577 0.060419 0.053 Uiso 1 1 calc R . . . .
C23 C 0.2077(4) 0.2714(4) 0.1576(3) 0.0485(10) Uani 1 1 d . . . . .
H23 H 0.141703 0.296493 0.187579 0.058 Uiso 1 1 calc R . . . .
C24 C 0.2156(4) 0.0890(4) 0.1357(3) 0.0516(11) Uani 1 1 d . . . . .
H24A H 0.242246 0.036205 0.189364 0.062 Uiso 1 1 calc R . . . .
H24B H 0.247080 0.043162 0.093765 0.062 Uiso 1 1 calc R . . . .
C25 C 0.0890(4) 0.1470(3) 0.1281(2) 0.0420(9) Uani 1 1 d . . . . .
C26 C 0.0286(4) 0.2357(4) 0.0630(3) 0.0521(11) Uani 1 1 d . . . . .
H26 H 0.067912 0.257831 0.020538 0.062 Uiso 1 1 calc R . . . .
C27 C 0.0299(4) 0.1132(4) 0.1868(3) 0.0466(10) Uani 1 1 d . . . . .
H27 H 0.069856 0.050359 0.230494 0.056 Uiso 1 1 calc R . . . .
C28 C -0.0865(4) 0.1693(4) 0.1830(2) 0.0455(10) Uani 1 1 d . . . . .
H28 H -0.125638 0.145068 0.224429 0.055 Uiso 1 1 calc R . . . .
C29 C -0.1469(3) 0.2603(3) 0.1197(2) 0.0407(9) Uani 1 1 d . . . . .
C30 C -0.0875(4) 0.2921(4) 0.0590(3) 0.0534(11) Uani 1 1 d . . . . .
H30 H -0.127367 0.353258 0.014270 0.064 Uiso 1 1 calc R . . . .

loop_
_atom_site_aniso_label
_atom_site_aniso_U_11
_atom_site_aniso_U_22
_atom_site_aniso_U_33
_atom_site_aniso_U_23
_atom_site_aniso_U_13
_atom_site_aniso_U_12
S1 0.0240(4) 0.0382(5) 0.0437(5) -0.0088(4) 0.0011(4) -0.0169(4)
S2 0.0226(4) 0.0379(5) 0.0546(6) -0.0195(5) 0.0000(4) -0.0103(4)
O1 0.0335(14) 0.0413(16) 0.0680(19) -0.0072(14) -0.0036(13) -0.0230(13)
O2 0.0301(14) 0.0417(16) 0.0564(17) -0.0053(13) -0.0104(12) -0.0144(12)
O3 0.0389(15) 0.073(2) 0.0549(18) -0.0267(16) 0.0138(13) -0.0359(15)
O4 0.0285(15) 0.0454(18) 0.105(3) -0.0086(17) 0.0042(15) -0.0187(14)
O5 0.0390(17) 0.106(3) 0.096(3) -0.076(2) 0.0135(17) -0.0218(19)
O6 0.0296(14) 0.0561(19) 0.066(2) -0.0123(16) -0.0117(13) -0.0104(14)
C31 0.0255(17) 0.035(2) 0.040(2) -0.0123(16) -0.0029(15) -0.0135(16)
C32 0.0256(17) 0.0309(19) 0.0362(19) -0.0065(15) 0.0007(14) -0.0144(15)
C33 0.0318(19) 0.0263(19) 0.051(2) -0.0072(17) -0.0059(17) -0.0099(16)
C34 0.0334(19) 0.0262(19) 0.047(2) -0.0035(16) -0.0064(16) -0.0139(16)
C35 0.0286(18) 0.0310(19) 0.0330(18) -0.0043(15) -0.0023(14) -0.0154(16)
C36 0.0264(17) 0.0283(18) 0.0335(19) -0.0049(15) 0.0009(14) -0.0136(15)
C37 0.0300(18) 0.0297(19) 0.037(2) -0.0023(15) 0.0027(15) -0.0152(16)
C38 0.0281(18) 0.0269(18) 0.0339(19) 0.0012(15) -0.0008(14) -0.0122(15)
C39 0.0326(19) 0.0305(19) 0.0361(19) -0.0009(15) -0.0032(15) -0.0200(16)
C40 0.0247(17) 0.035(2) 0.0296(18) -0.0016(15) -0.0017(14) -0.0154(16)
S3 0.0517(7) 0.0467(7) 0.0489(6) -0.0125(5) 0.0000(5) -0.0112(5)
O7 0.072(3) 0.108(4) 0.062(2) 0.013(2) 0.013(2) 0.009(2)
O8 0.079(3) 0.057(2) 0.116(3) -0.034(2) -0.031(2) -0.019(2)
O9 0.0507(18) 0.0464(18) 0.088(2) -0.0305(17) 0.0104(17) -0.0202(15)
C41 0.098(4) 0.064(3) 0.053(3) -0.032(2) 0.020(3) -0.050(3)
C42 0.077(3) 0.074(4) 0.068(3) -0.009(3) 0.002(2) -0.035(3)
C43 0.135(6) 0.053(3) 0.085(4) -0.021(3) -0.041(4) -0.024(3)
C44 0.060(3) 0.053(3) 0.075(4) -0.037(3) -0.016(3) -0.004(3)
C45 0.075(4) 0.101(5) 0.090(4) -0.059(4) -0.001(3) -0.018(4)
P1 0.1230(14) 0.0375(8) 0.0898(12) -0.0055(7) 0.0660(11) -0.0227(8)
F1 0.102(2) 0.0554(18) 0.077(2) -0.0107(15) 0.0164(17) -0.0457(17)
F2 0.099(3) 0.093(3) 0.082(2) 0.0071(19) 0.0064(18) -0.060(2)
F4 0.182(6) 0.090(3) 0.338(9) 0.042(5) 0.195(7) -0.009(4)
F3 0.164(9) 0.242(13) 0.034(4) -0.045(6) 0.014(4) 0.036(9)
F5 0.183(11) 0.103(8) 0.233(16) -0.121(10) 0.150(11) -0.114(9)
F6 0.133(7) 0.101(6) 0.121(7) 0.042(5) 0.059(5) -0.007(5)
F3A 0.079(6) 0.055(5) 0.059(6) -0.024(4) 0.031(5) -0.028(4)
F5A 0.060(5) 0.073(7) 0.061(6) -0.021(5) 0.003(4) -0.021(5)
F6A 0.087(7) 0.042(5) 0.115(10) 0.018(6) -0.028(7) -0.032(5)
O10 0.083(3) 0.052(2) 0.052(2) -0.0014(16) -0.0158(17) -0.0270(19)
O15 0.056(2) 0.095(3) 0.056(2) -0.0075(19) -0.0036(16) -0.043(2)
O16 0.063(2) 0.069(2) 0.151(4) -0.055(3) 0.019(2) -0.040(2)
N1 0.0268(15) 0.0423(19) 0.0445(18) -0.0139(15) 0.0035(13) -0.0155(14)
N2 0.0237(15) 0.0395(19) 0.061(2) -0.0183(16) 0.0118(14) -0.0140(14)
N3 0.0260(15) 0.0326(18) 0.067(2) -0.0182(16) 0.0125(15) -0.0151(14)
N4 0.0268(15) 0.0291(17) 0.060(2) -0.0143(15) 0.0052(14) -0.0136(13)
C1 0.034(2) 0.029(2) 0.068(3) -0.0050(19) -0.0049(19) -0.0164(17)
C2 0.0309(19) 0.0273(19) 0.050(2) -0.0055(16) -0.0012(16) -0.0175(16)
C3 0.041(2) 0.040(2) 0.043(2) 0.0045(18) -0.0071(17) -0.0229(19)
C4 0.0326(19) 0.042(2) 0.041(2) -0.0095(17) 0.0070(16) -0.0212(18)
C5 0.040(2) 0.047(2) 0.037(2) -0.0017(18) 0.0037(17) -0.0250(19)
C6 0.035(2) 0.037(2) 0.038(2) -0.0028(16) -0.0009(16) -0.0179(17)
C7 0.0320(19) 0.034(2) 0.039(2) -0.0075(16) 0.0022(15) -0.0192(17)
C8 0.032(2) 0.039(2) 0.049(2) -0.0041(18) 0.0012(17) -0.0182(18)
C9 0.0221(17) 0.038(2) 0.053(2) -0.0155(19) 0.0068(16) -0.0132(16)
C10 0.046(2) 0.056(3) 0.056(3) -0.023(2) 0.006(2) -0.023(2)
C11 0.047(2) 0.062(3) 0.066(3) -0.035(3) 0.015(2) -0.031(2)
C12 0.0245(19) 0.036(2) 0.079(3) -0.014(2) 0.0156(19) -0.0121(17)
C13 0.0202(17) 0.030(2) 0.052(2) -0.0124(17) 0.0008(16) -0.0074(15)
C14 0.054(3) 0.057(3) 0.078(3) -0.039(3) 0.033(2) -0.038(2)
C15 0.054(3) 0.057(3) 0.095(4) -0.049(3) 0.037(3) -0.038(2)
N5 0.047(2) 0.041(2) 0.0391(19) -0.0063(15) 0.0005(15) -0.0188(16)
N6 0.0402(18) 0.0388(19) 0.0440(19) -0.0073(15) 0.0016(15) -0.0163(16)
N7 0.0408(19) 0.0349(19) 0.052(2) -0.0070(16) 0.0028(16) -0.0157(16)
N8 0.046(2) 0.0355(19) 0.047(2) -0.0075(15) 0.0015(16) -0.0198(16)
C16 0.056(3) 0.044(2) 0.043(2) -0.0011(19) 0.0039(19) -0.024(2)
C17 0.038(2) 0.041(2) 0.042(2) -0.0066(18) 0.0030(17) -0.0199(18)
C18 0.087(4) 0.052(3) 0.044(3) -0.012(2) -0.012(2) -0.026(3)
C19 0.074(3) 0.050(3) 0.057(3) -0.020(2) -0.003(2) -0.026(3)
C20 0.043(2) 0.040(2) 0.057(3) 0.000(2) 0.000(2) -0.018(2)
C21 0.057(3) 0.041(2) 0.048(2) -0.0163(19) 0.012(2) -0.024(2)
C22 0.040(2) 0.035(2) 0.051(2) -0.0100(18) 0.0002(18) -0.0111(18)
C23 0.060(3) 0.042(2) 0.047(2) -0.018(2) 0.017(2) -0.026(2)
C24 0.053(3) 0.037(2) 0.065(3) -0.009(2) -0.002(2) -0.022(2)
C25 0.050(2) 0.033(2) 0.046(2) -0.0093(18) -0.0012(18) -0.0205(19)
C26 0.050(3) 0.053(3) 0.046(2) 0.000(2) 0.006(2) -0.023(2)
C27 0.059(3) 0.037(2) 0.041(2) -0.0013(18) -0.0030(19) -0.023(2)
C28 0.057(3) 0.041(2) 0.040(2) -0.0038(18) 0.0067(19) -0.027(2)
C29 0.048(2) 0.035(2) 0.039(2) -0.0071(17) 0.0028(18) -0.0202(19)
C30 0.056(3) 0.052(3) 0.041(2) 0.006(2) 0.000(2) -0.023(2)

loop_
_atom_type_symbol
_atom_type_description
_atom_type_scat_dispersion_real
_atom_type_scat_dispersion_imag
_atom_type_scat_source
C C 0.0033 0.0016 'International Tables Vol C Tables 4.2.6.8 and 6.1.1.4'
H H 0.0000 0.0000 'International Tables Vol C Tables 4.2.6.8 and 6.1.1.4'
N N 0.0061 0.0033 'International Tables Vol C Tables 4.2.6.8 and 6.1.1.4'
O O 0.0106 0.0060 'International Tables Vol C Tables 4.2.6.8 and 6.1.1.4'
S S 0.1246 0.1234 'International Tables Vol C Tables 4.2.6.8 and 6.1.1.4'
P P 0.1023 0.0942 'International Tables Vol C Tables 4.2.6.8 and 6.1.1.4'
F F 0.0171 0.0103 'International Tables Vol C Tables 4.2.6.8 and 6.1.1.4'

loop_
_geom_angle_atom_site_label_1
_geom_angle_atom_site_label_2
_geom_angle_atom_site_label_3
_geom_angle
_geom_angle_site_symmetry_1
_geom_angle_site_symmetry_3
_geom_angle_publ_flag
O1 S1 O2 113.34(17) . . ?
O1 S1 O3 112.92(18) . . ?
O1 S1 C40 107.10(17) . . ?
O2 S1 C40 105.55(16) . . ?
O3 S1 O2 112.47(18) . . ?
O3 S1 C40 104.62(16) . . ?
O4 S2 C31 106.31(17) . . ?
O5 S2 O4 113.4(2) . . ?
O5 S2 O6 113.2(2) . . ?
O5 S2 C31 106.42(17) . . ?
O6 S2 O4 111.7(2) . . ?
O6 S2 C31 105.03(18) . . ?
C32 C31 S2 120.6(3) . . ?
C32 C31 C33 121.1(3) . . ?
C33 C31 S2 118.2(3) . . ?
C31 C32 H32 119.9 . . ?
C31 C32 C36 120.2(3) . . ?
C36 C32 H32 119.9 . . ?
C31 C33 H33 120.1 . . ?
C34 C33 C31 119.8(3) . . ?
C34 C33 H33 120.1 . . ?
C33 C34 H34 119.6 . . ?
C33 C34 C35 120.9(3) . . ?
C35 C34 H34 119.6 . . ?
C34 C35 C36 119.2(3) . . ?
C39 C35 C34 122.0(3) . . ?
C39 C35 C36 118.8(3) . . ?
C32 C36 C35 118.7(3) . . ?
C37 C36 C32 121.9(3) . . ?
C37 C36 C35 119.4(3) . . ?
C36 C37 H37 119.7 . . ?
C38 C37 C36 120.5(3) . . ?
C38 C37 H37 119.7 . . ?
C37 C38 H38 119.9 . . ?
C37 C38 C40 120.1(3) . . ?
C40 C38 H38 119.9 . . ?
C35 C39 H39 119.9 . . ?
C40 C39 C35 120.1(3) . . ?
C40 C39 H39 119.9 . . ?
C38 C40 S1 118.8(3) . . ?
C39 C40 S1 120.2(3) . . ?
C39 C40 C38 121.0(3) . . ?
O7 S3 O8 116.5(3) . . ?
O7 S3 O9 110.8(3) . . ?
O7 S3 C44 106.7(3) . . ?
O8 S3 C44 105.0(3) . . ?
O9 S3 O8 110.7(2) . . ?
O9 S3 C44 106.5(2) . . ?
C41 C41 C42 139.5(8) 2_757 . ?
C41 C41 C45 106.8(7) 2_757 2_757 ?
C42 C41 C45 113.5(5) . 2_757 ?
C41 C42 H42 125.8 . . ?
C41 C42 C43 108.3(6) . . ?
C43 C42 H42 125.8 . . ?
C42 C43 H43 116.6 . . ?
C42 C43 C44 126.8(7) . . ?
C44 C43 H43 116.6 . . ?
C43 C44 S3 116.5(5) . . ?
C45 C44 S3 127.9(6) . . ?
C45 C44 C43 115.6(6) . . ?
C41 C45 H45 118.6 2_757 . ?
C44 C45 C41 122.7(7) . 2_757 ?
C44 C45 H45 118.6 . . ?
F1 P1 F6 80.8(3) . . ?
F1 P1 F3A 75.1(3) . . ?
F1 P1 F5A 83.4(4) . . ?
F2 P1 F1 94.09(18) . . ?
F2 P1 F4 86.3(3) . . ?
F2 P1 F6 160.1(5) . . ?
F2 P1 F3A 78.2(4) . . ?
F2 P1 F5A 71.3(4) . . ?
F2 P1 F6A 150.7(5) . . ?
F4 P1 F1 179.5(4) . . ?
F4 P1 F6 98.7(4) . . ?
F4 P1 F3A 104.7(4) . . ?
F4 P1 F5A 97.0(6) . . ?
F4 P1 F6A 86.5(5) . . ?
F3 P1 F1 105.2(7) . . ?
F3 P1 F2 98.7(4) . . ?
F3 P1 F4 74.4(7) . . ?
F3 P1 F5 145.0(10) . . ?
F3 P1 F6 64.7(5) . . ?
F5 P1 F1 93.6(3) . . ?
F5 P1 F2 109.3(7) . . ?
F5 P1 F4 86.6(5) . . ?
F5 P1 F6 90.3(7) . . ?
F3A P1 F5A 141.1(6) . . ?
F6A P1 F1 93.2(5) . . ?
F6A P1 F3A 131.0(6) . . ?
F6A P1 F5A 81.5(5) . . ?
H10A O10 H10B 104.6 . . ?
H15A O15 H15B 104.5 . . ?
H16C O16 H16D 109.5 . . ?
C9 N1 C8 126.2(3) . . ?
C9 N1 C10 109.0(4) . . ?
C10 N1 C8 124.8(4) . . ?
C9 N2 C11 108.4(4) . . ?
C9 N2 C12 124.8(4) . . ?
C11 N2 C12 126.7(4) . . ?
C13 N3 C12 125.4(3) . . ?
C13 N3 C15 108.3(3) . . ?
C15 N3 C12 126.3(3) . . ?
C13 N4 C1 126.2(3) . 2_566 ?
C13 N4 C14 109.0(3) . . ?
C14 N4 C1 124.8(3) . 2_566 ?
N4 C1 H1A 109.5 2_566 . ?
N4 C1 H1B 109.5 2_566 . ?
N4 C1 C2 110.5(3) 2_566 . ?
H1A C1 H1B 108.1 . . ?
C2 C1 H1A 109.5 . . ?
C2 C1 H1B 109.5 . . ?
C3 C2 C1 121.5(4) . . ?
C3 C2 C4 118.6(3) . . ?
C4 C2 C1 119.8(3) . . ?
C2 C3 H3 119.5 . . ?
C2 C3 C5 120.9(4) . . ?
C5 C3 H3 119.5 . . ?
C2 C4 H4 119.6 . . ?
C6 C4 C2 120.8(3) . . ?
C6 C4 H4 119.6 . . ?
C3 C5 H5 119.6 . . ?
C3 C5 C7 120.8(4) . . ?
C7 C5 H5 119.6 . . ?
C4 C6 H6 119.7 . . ?
C4 C6 C7 120.6(4) . . ?
C7 C6 H6 119.7 . . ?
C5 C7 C6 118.2(3) . . ?
C5 C7 C8 121.2(3) . . ?
C6 C7 C8 120.6(3) . . ?
N1 C8 C7 110.9(3) . . ?
N1 C8 H8A 109.5 . . ?
N1 C8 H8B 109.5 . . ?
C7 C8 H8A 109.5 . . ?
C7 C8 H8B 109.5 . . ?
H8A C8 H8B 108.0 . . ?
N1 C9 N2 108.3(3) . . ?
N1 C9 H9 125.8 . . ?
N2 C9 H9 125.8 . . ?
N1 C10 H10 126.7 . . ?
C11 C10 N1 106.6(4) . . ?
C11 C10 H10 126.7 . . ?
N2 C11 H11 126.2 . . ?
C10 C11 N2 107.6(4) . . ?
C10 C11 H11 126.2 . . ?
N2 C12 H12A 109.5 . . ?
N2 C12 H12B 109.5 . . ?
N3 C12 N2 110.9(3) . . ?
N3 C12 H12A 109.5 . . ?
N3 C12 H12B 109.5 . . ?
H12A C12 H12B 108.0 . . ?
N3 C13 H13 125.9 . . ?
N4 C13 N3 108.2(3) . . ?
N4 C13 H13 125.9 . . ?
N4 C14 H14 126.6 . . ?
C15 C14 N4 106.8(4) . . ?
C15 C14 H14 126.6 . . ?
N3 C15 H15 126.2 . . ?
C14 C15 N3 107.7(4) . . ?
C14 C15 H15 126.2 . . ?
C17 N5 C16 126.0(3) . . ?
C17 N5 C18 108.2(4) . . ?
C18 N5 C16 125.5(4) . . ?
C17 N6 C19 108.9(4) . . ?
C17 N6 C20 124.9(4) . . ?
C19 N6 C20 126.2(4) . . ?
C21 N7 C20 125.6(4) . . ?
C22 N7 C20 125.5(4) . . ?
C22 N7 C21 108.7(4) . . ?
C22 N8 C23 108.6(3) . . ?
C22 N8 C24 125.7(4) . . ?
C23 N8 C24 125.7(4) . . ?
N5 C16 H16A 109.5 . . ?
N5 C16 H16B 109.5 . . ?
N5 C16 C29 110.9(3) . 2_565 ?
H16A C16 H16B 108.1 . . ?
C29 C16 H16A 109.5 2_565 . ?
C29 C16 H16B 109.5 2_565 . ?
N5 C17 H17 125.7 . . ?
N6 C17 N5 108.6(4) . . ?
N6 C17 H17 125.7 . . ?
N5 C18 H18 126.3 . . ?
C19 C18 N5 107.4(4) . . ?
C19 C18 H18 126.3 . . ?
N6 C19 H19 126.6 . . ?
C18 C19 N6 106.9(4) . . ?
C18 C19 H19 126.6 . . ?
N6 C20 H20A 110.0 . . ?
N6 C20 H20B 110.0 . . ?
N7 C20 N6 108.5(3) . . ?
N7 C20 H20A 110.0 . . ?
N7 C20 H20B 110.0 . . ?
H20A C20 H20B 108.4 . . ?
N7 C21 H21 126.6 . . ?
C23 C21 N7 106.8(4) . . ?
C23 C21 H21 126.6 . . ?
N7 C22 H22 125.8 . . ?
N8 C22 N7 108.3(4) . . ?
N8 C22 H22 125.8 . . ?
N8 C23 H23 126.2 . . ?
C21 C23 N8 107.6(4) . . ?
C21 C23 H23 126.2 . . ?
N8 C24 H24A 109.5 . . ?
N8 C24 H24B 109.5 . . ?
N8 C24 C25 110.7(3) . . ?
H24A C24 H24B 108.1 . . ?
C25 C24 H24A 109.5 . . ?
C25 C24 H24B 109.5 . . ?
C26 C25 C24 121.6(4) . . ?
C27 C25 C24 120.1(4) . . ?
C27 C25 C26 118.3(4) . . ?
C25 C26 H26 119.5 . . ?
C30 C26 C25 120.9(4) . . ?
C30 C26 H26 119.5 . . ?
C25 C27 H27 119.5 . . ?
C25 C27 C28 121.0(4) . . ?
C28 C27 H27 119.5 . . ?
C27 C28 H28 119.6 . . ?
C27 C28 C29 120.8(4) . . ?
C29 C28 H28 119.6 . . ?
C28 C29 C16 120.4(4) . 2_565 ?
C28 C29 C30 118.3(4) . . ?
C30 C29 C16 121.3(4) . 2_565 ?
C26 C30 C29 120.6(4) . . ?
C26 C30 H30 119.7 . . ?
C29 C30 H30 119.7 . . ?

loop_
_geom_bond_atom_site_label_1
_geom_bond_atom_site_label_2
_geom_bond_distance
_geom_bond_site_symmetry_2
_geom_bond_publ_flag
S1 O1 1.443(3) . ?
S1 O2 1.456(3) . ?
S1 O3 1.448(3) . ?
S1 C40 1.771(3) . ?
S2 O4 1.446(3) . ?
S2 O5 1.434(3) . ?
S2 O6 1.441(3) . ?
S2 C31 1.777(3) . ?
C31 C32 1.366(5) . ?
C31 C33 1.415(5) . ?
C32 H32 0.9500 . ?
C32 C36 1.419(5) . ?
C33 H33 0.9500 . ?
C33 C34 1.356(5) . ?
C34 H34 0.9500 . ?
C34 C35 1.421(5) . ?
C35 C36 1.421(5) . ?
C35 C39 1.420(5) . ?
C36 C37 1.414(5) . ?
C37 H37 0.9500 . ?
C37 C38 1.363(5) . ?
C38 H38 0.9500 . ?
C38 C40 1.412(5) . ?
C39 H39 0.9500 . ?
C39 C40 1.365(5) . ?
S3 O7 1.427(4) . ?
S3 O8 1.444(4) . ?
S3 O9 1.436(3) . ?
S3 C44 1.759(5) . ?
C41 C41 1.276(10) 2_757 ?
C41 C42 1.333(7) . ?
C41 C45 1.558(8) 2_757 ?
C42 H42 0.9500 . ?
C42 C43 1.350(8) . ?
C43 H43 0.9500 . ?
C43 C44 1.440(9) . ?
C44 C45 1.302(8) . ?
C45 H45 0.9500 . ?
P1 F1 1.588(4) . ?
P1 F2 1.548(4) . ?
P1 F4 1.572(5) . ?
P1 F3 1.419(8) . ?
P1 F5 1.438(6) . ?
P1 F6 1.721(8) . ?
P1 F3A 1.720(8) . ?
P1 F5A 1.764(7) . ?
P1 F6A 1.580(9) . ?
O10 H10A 0.8702 . ?
O10 H10B 0.8688 . ?
O15 H15A 0.8703 . ?
O15 H15B 0.8700 . ?
O16 H16C 0.8697 . ?
O16 H16D 0.8700 . ?
N1 C8 1.465(5) . ?
N1 C9 1.325(5) . ?
N1 C10 1.377(5) . ?
N2 C9 1.334(5) . ?
N2 C11 1.370(6) . ?
N2 C12 1.463(5) . ?
N3 C12 1.459(5) . ?
N3 C13 1.328(5) . ?
N3 C15 1.379(5) . ?
N4 C1 1.478(5) 2_566 ?
N4 C13 1.324(5) . ?
N4 C14 1.377(5) . ?
C1 H1A 0.9900 . ?
C1 H1B 0.9900 . ?
C1 C2 1.509(5) . ?
C2 C3 1.378(5) . ?
C2 C4 1.384(5) . ?
C3 H3 0.9500 . ?
C3 C5 1.383(5) . ?
C4 H4 0.9500 . ?
C4 C6 1.379(5) . ?
C5 H5 0.9500 . ?
C5 C7 1.383(5) . ?
C6 H6 0.9500 . ?
C6 C7 1.396(5) . ?
C7 C8 1.505(5) . ?
C8 H8A 0.9900 . ?
C8 H8B 0.9900 . ?
C9 H9 0.9500 . ?
C10 H10 0.9500 . ?
C10 C11 1.347(7) . ?
C11 H11 0.9500 . ?
C12 H12A 0.9900 . ?
C12 H12B 0.9900 . ?
C13 H13 0.9500 . ?
C14 H14 0.9500 . ?
C14 C15 1.331(6) . ?
C15 H15 0.9500 . ?
N5 C16 1.464(5) . ?
N5 C17 1.322(5) . ?
N5 C18 1.379(6) . ?
N6 C17 1.321(5) . ?
N6 C19 1.372(6) . ?
N6 C20 1.462(5) . ?
N7 C20 1.455(5) . ?
N7 C21 1.379(5) . ?
N7 C22 1.331(5) . ?
N8 C22 1.320(5) . ?
N8 C23 1.378(5) . ?
N8 C24 1.474(5) . ?
C16 H16A 0.9900 . ?
C16 H16B 0.9900 . ?
C16 C29 1.504(6) 2_565 ?
C17 H17 0.9500 . ?
C18 H18 0.9500 . ?
C18 C19 1.335(7) . ?
C19 H19 0.9500 . ?
C20 H20A 0.9900 . ?
C20 H20B 0.9900 . ?
C21 H21 0.9500 . ?
C21 C23 1.334(6) . ?
C22 H22 0.9500 . ?
C23 H23 0.9500 . ?
C24 H24A 0.9900 . ?
C24 H24B 0.9900 . ?
C24 C25 1.503(6) . ?
C25 C26 1.388(6) . ?
C25 C27 1.376(6) . ?
C26 H26 0.9500 . ?
C26 C30 1.377(6) . ?
C27 H27 0.9500 . ?
C27 C28 1.381(6) . ?
C28 H28 0.9500 . ?
C28 C29 1.382(6) . ?
C29 C30 1.388(6) . ?
C30 H30 0.9500 . ?

loop_
_platon_squeeze_void_nr
_platon_squeeze_void_average_x
_platon_squeeze_void_average_y
_platon_squeeze_void_average_z
_platon_squeeze_void_volume
_platon_squeeze_void_count_electrons
_platon_squeeze_void_content
1 0.000 0.500 0.500 89 16 ' '
2 0.500 0.000 1.000 199 48 ' '
3 0.304 0.855 0.261 15 2 ' '
4 0.696 0.145 0.739 15 3 ' '
